data_7135358
loop_
_publ_author_name
'He, Xiuyan'
'Wu, Changjiang'
'Hong, Dongjing'
'Fang, Huayi'
'Cui, Peng'

_publ_section_title
;
 A tetranuclear lanthanum-nickel hydrido complex supported by an
 arene-anchored bis(phosphinomethylamido) ligand.
;
_journal_issue 12
_journal_name_full 'Chemical communications (Cambridge, England)'
_journal_page_first 3807
_journal_page_last 3810
_journal_paper_doi 10.1039/d5cc06726j
_journal_volume 62
_journal_year 2026
_chemical_formula_moiety 'C64 H90 La2 N4 Ni2 P4, 2(C7 H8)'
_chemical_formula_sum 'C78 H106 La2 N4 Ni2 P4'
_chemical_formula_weight 1618.78
_space_group_crystal_system monoclinic
_space_group_IT_number 14
_space_group_name_Hall '-P 2yn'
_space_group_name_H-M_alt 'P 1 21/n 1'
_atom_sites_solution_hydrogens mixed
_atom_sites_solution_primary dual
_atom_sites_solution_secondary difmap
_audit_creation_date 2023-10-09
_audit_creation_method
;
Olex2 1.5
(compiled 2022.04.07 svn.rca3783a0 for OlexSys, GUI svn.r6498)
;
_audit_update_record
;
2025-09-03 deposited with the CCDC.	2026-01-07 downloaded from the CCDC.
;
_cell_angle_alpha 90
_cell_angle_beta 112.0530(10)
_cell_angle_gamma 90
_cell_formula_units_Z 2
_cell_length_a 12.8479(5)
_cell_length_b 20.5016(7)
_cell_length_c 14.9962(6)
_cell_measurement_reflns_used 6483
_cell_measurement_temperature 150.00
_cell_measurement_theta_max 27.442
_cell_measurement_theta_min 2.469
_cell_volume 3661.0(2)
_computing_cell_refinement 'SAINT V8.40B (?, 2016)'
_computing_data_collection 'Bruker D8 Venture diffractometer'
_computing_data_reduction 'SAINT V8.40B (?, 2016)'
_computing_molecular_graphics 'Olex2 1.5 (Dolomanov et al., 2009)'
_computing_publication_material 'Olex2 1.5 (Dolomanov et al., 2009)'
_computing_structure_refinement 'SHELXL 2019/2 (Sheldrick, 2015)'
_computing_structure_solution 'SHELXT 2018/2 (Sheldrick, 2018)'
_diffrn_ambient_temperature 150.00
_diffrn_detector 'CCD area detector'
_diffrn_detector_area_resol_mean 7.9
_diffrn_detector_type 'CCD area detector'
_diffrn_measured_fraction_theta_full 0.999
_diffrn_measured_fraction_theta_max 0.996
_diffrn_measurement_device 'three-circle diffractometer'
_diffrn_measurement_device_type 'Bruker APEX-II CCD'
_diffrn_measurement_method 'phi and omega scans'
_diffrn_radiation_monochromator graphite
_diffrn_radiation_probe x-ray
_diffrn_radiation_type MoK\a
_diffrn_radiation_wavelength 0.71073
_diffrn_reflns_av_R_equivalents 0.0810
_diffrn_reflns_av_unetI/netI 0.0316
_diffrn_reflns_Laue_measured_fraction_full 0.999
_diffrn_reflns_Laue_measured_fraction_max 0.996
_diffrn_reflns_limit_h_max 16
_diffrn_reflns_limit_h_min -16
_diffrn_reflns_limit_k_max 26
_diffrn_reflns_limit_k_min -26
_diffrn_reflns_limit_l_max 19
_diffrn_reflns_limit_l_min -19
_diffrn_reflns_number 123124
_diffrn_reflns_point_group_measured_fraction_full 0.999
_diffrn_reflns_point_group_measured_fraction_max 0.996
_diffrn_reflns_theta_full 25.242
_diffrn_reflns_theta_max 27.523
_diffrn_reflns_theta_min 2.044
_diffrn_source 'sealed X-ray tube'
_diffrn_source_target Mo
_diffrn_standards_number 0
_exptl_absorpt_coefficient_mu 1.782
_exptl_absorpt_correction_T_max 0.7456
_exptl_absorpt_correction_T_min 0.4505
_exptl_absorpt_correction_type multi-scan
_exptl_absorpt_process_details
;
SADABS-2016/2 (Bruker,2016/2) was used for absorption correction.
wR2(int) was 0.1490 before and 0.0803 after correction.
The Ratio of minimum to maximum transmission is 0.6042.
The \l/2 correction factor is Not present.
;
_exptl_crystal_colour black
_exptl_crystal_colour_primary black
_exptl_crystal_density_diffrn 1.468
_exptl_crystal_description block
_exptl_crystal_F_000 1664
_exptl_crystal_recrystallization_method
'The crystals were growth by means of evaporation of a mixture of n-hexane and toluene at RT.'
_exptl_crystal_size_max 0.13
_exptl_crystal_size_mid 0.12
_exptl_crystal_size_min 0.11
_refine_diff_density_max 0.527
_refine_diff_density_min -0.775
_refine_diff_density_rms 0.069
_refine_ls_extinction_method none
_refine_ls_goodness_of_fit_ref 1.042
_refine_ls_hydrogen_treatment mixed
_refine_ls_matrix_type full
_refine_ls_number_parameters 460
_refine_ls_number_reflns 8413
_refine_ls_number_restraints 239
_refine_ls_restrained_S_all 1.038
_refine_ls_R_factor_all 0.0301
_refine_ls_R_factor_gt 0.0239
_refine_ls_shift/su_max 0.002
_refine_ls_shift/su_mean 0.000
_refine_ls_structure_factor_coef Fsqd
_refine_ls_weighting_details 'w=1/[\s^2^(Fo^2^)+(0.0248P)^2^+2.5436P] where P=(Fo^2^+2Fc^2^)/3'
_refine_ls_weighting_scheme calc
_refine_ls_wR_factor_gt 0.0582
_refine_ls_wR_factor_ref 0.0613
_reflns_Friedel_coverage 0.000
_reflns_number_gt 7352
_reflns_number_total 8413
_reflns_threshold_expression 'I > 2\s(I)'
_cod_data_source_file d5cc06726j2.cif
_cod_data_source_block 20231009c
_cod_database_code 7135358
_shelx_shelxl_version_number 2019/2
_shelx_space_group_comment
;
The symmetry employed for this shelxl refinement is uniquely defined
by the following loop, which should always be used as a source of
symmetry information in preference to the above space-group names.
They are only intended as comments.
;
_shelx_estimated_absorpt_t_max 0.828
_shelx_estimated_absorpt_t_min 0.801
_exptl_crystal_mounting_method
'Crystals were removed from the crystallisation vial and immediately coated with polybutenes oil (CAS: 9003-29-6) on a glass slide. A suitable single crystal coated with polybutenes oil as less as possible was sealed in capillary tube filled with argon. The capillary tube with single crystal was mounted on copper pin with solid paraffin.'
_olex2_refinement_description
;
1. Fixed Uiso
 At 1.2 times of:
  All C(H) groups, All C(H,H) groups
 At 1.5 times of:
  All C(H,H,H) groups
2. Restrained distances
 C39-C33 = C39A-C33A
 1.5 with sigma of 0.01
 C39-C34 \\sim C39-C38
 with sigma of 0.02
3. Restrained planarity
 C33A, C38A, C34A, C39A, C37A, C35A, C36A
 with sigma of 0.1
 C33, C34, C35, C38, C39, C36, C37
 with sigma of 0.1
4. Uiso/Uaniso restraints and constraints
C33 \\sim C34 \\sim C35 \\sim C38 \\sim C39 \\sim C36 \\sim C37 \\sim C38A
\\sim C33A \\sim C34A \\sim C39A \\sim C37A \\sim C35A \\sim C36A: within 2A
with sigma of 0.01 and sigma for terminal atoms of 0.02 within 2A
5. Others
 Sof(C33A)=Sof(C38A)=Sof(H38A)=Sof(C37A)=Sof(H37A)=Sof(C36A)=Sof(H36A)=
 Sof(C35A)=Sof(H35A)=Sof(C34A)=Sof(H34A)=Sof(C39A)=Sof(H39D)=Sof(H39E)=
 Sof(H39F)=1-FVAR(1)
 Sof(C33)=Sof(C34)=Sof(H34)=Sof(C35)=Sof(H35)=Sof(C36)=Sof(H36)=Sof(C37)=
 Sof(H37)=Sof(C38)=Sof(H38)=Sof(C39)=Sof(H39A)=Sof(H39B)=Sof(H39C)=FVAR(1)
6.a Ternary CH refined with riding coordinates:
 C30(H30), C27(H27), C14(H14), C17(H17)
6.b Secondary CH2 refined with riding coordinates:
 C26(H26A,H26B), C13(H13A,H13B)
6.c Aromatic/amide H refined with riding coordinates:
 C2(H2), C11(H11), C21(H21), C10(H10), C24(H24), C9(H9), C4(H4), C22(H22),
 C5(H5), C8(H8), C6(H6), C23(H23), C34(H34), C35(H35), C36(H36), C37(H37),
 C38(H38), C38A(H38A), C37A(H37A), C36A(H36A), C35A(H35A), C34A(H34A)
6.d Fitted hexagon refined as free rotating group:
 C33(C34,C35,C36,C37,C38), C33A(C38A,C37A,C36A,C35A,C34A)
6.e Idealised Me refined as rotating group:
 C19(H19A,H19B,H19C), C28(H28A,H28B,H28C), C16(H16A,H16B,H16C), C32(H32A,H32B,
 H32C), C18(H18A,H18B,H18C), C15(H15A,H15B,H15C), C29(H29A,H29B,H29C), C31(H31A,
 H31B,H31C), C39(H39A,H39B,H39C), C39A(H39D,H39E,H39F)
;
_olex2_submission_special_instructions 'No special instructions were received'

loop_
_space_group_symop_operation_xyz
'x, y, z'
'-x+1/2, y+1/2, -z+1/2'
'-x, -y, -z'
'x-1/2, -y-1/2, z-1/2'

loop_
_atom_site_label
_atom_site_type_symbol
_atom_site_fract_x
_atom_site_fract_y
_atom_site_fract_z
_atom_site_U_iso_or_equiv
_atom_site_adp_type
_atom_site_occupancy
_atom_site_site_symmetry_order
_atom_site_calc_flag
_atom_site_refinement_flags_posn
_atom_site_refinement_flags_adp
_atom_site_refinement_flags_occupancy
_atom_site_disorder_assembly
_atom_site_disorder_group
La1 La 0.35514(2) 0.45571(2) 0.40060(2) 0.02192(4) Uani 1 1 d . . . . .
Ni1 Ni 0.46660(2) 0.52308(2) 0.33164(2) 0.02227(6) Uani 1 1 d . . . . .
P1 P 0.34341(5) 0.60106(3) 0.28868(4) 0.02400(11) Uani 1 1 d . . . . .
P2 P 0.48368(5) 0.44481(3) 0.23969(4) 0.02546(12) Uani 1 1 d . . . . .
N2 N 0.42512(16) 0.35522(8) 0.35010(13) 0.0267(4) Uani 1 1 d . . . . .
N1 N 0.18186(15) 0.50923(9) 0.28181(13) 0.0282(4) Uani 1 1 d . . . . .
C20 C 0.37193(19) 0.27911(11) 0.44922(16) 0.0286(5) Uani 1 1 d . . . . .
C25 C 0.43582(18) 0.29400(10) 0.39216(15) 0.0267(4) Uani 1 1 d . . . . .
C26 C 0.4912(2) 0.36158(10) 0.28975(16) 0.0287(5) Uani 1 1 d . . . . .
H26A H 0.463376 0.329881 0.236167 0.034 Uiso 1 1 calc R U . . .
H26B H 0.570518 0.350817 0.328364 0.034 Uiso 1 1 calc R U . . .
C2 C 0.19995(18) 0.34754(10) 0.36823(16) 0.0282(5) Uani 1 1 d . . . . .
H2 H 0.188745 0.325700 0.309468 0.034 Uiso 1 1 calc R U . . .
C3 C 0.28750(19) 0.32677(11) 0.45316(16) 0.0289(5) Uani 1 1 d . . . . .
C30 C 0.3756(2) 0.43455(11) 0.11605(16) 0.0348(5) Uani 1 1 d . . . . .
H30 H 0.364717 0.478298 0.084365 0.042 Uiso 1 1 calc R U . . .
C11 C -0.0067(2) 0.50547(11) 0.15043(17) 0.0334(5) Uani 1 1 d . . . . .
H11 H 0.008226 0.543370 0.120761 0.040 Uiso 1 1 calc R U . . .
C13 C 0.19822(19) 0.56863(11) 0.23418(16) 0.0300(5) Uani 1 1 d . . . . .
H13A H 0.144957 0.602444 0.237831 0.036 Uiso 1 1 calc R U . . .
H13B H 0.180815 0.559084 0.165360 0.036 Uiso 1 1 calc R U . . .
C21 C 0.3929(2) 0.22244(11) 0.50433(17) 0.0344(5) Uani 1 1 d . . . . .
H21 H 0.352731 0.214851 0.545163 0.041 Uiso 1 1 calc R U . . .
C1 C 0.12957(18) 0.39916(11) 0.36829(16) 0.0284(5) Uani 1 1 d . . . . .
C7 C 0.04628(18) 0.42554(11) 0.27687(16) 0.0276(4) Uani 1 1 d . . . . .
C12 C 0.07639(18) 0.48233(10) 0.23672(16) 0.0275(4) Uani 1 1 d . . . . .
C27 C 0.6181(2) 0.44844(12) 0.22040(18) 0.0355(5) Uani 1 1 d . . . . .
H27 H 0.619932 0.411110 0.178110 0.043 Uiso 1 1 calc R U . . .
C10 C -0.1091(2) 0.47428(12) 0.10814(18) 0.0347(5) Uani 1 1 d . . . . .
H10 H -0.162638 0.491446 0.050226 0.042 Uiso 1 1 calc R U . . .
C24 C 0.5102(2) 0.24508(11) 0.38601(17) 0.0328(5) Uani 1 1 d . . . . .
H24 H 0.549539 0.251202 0.344192 0.039 Uiso 1 1 calc R U . . .
C14 C 0.3485(2) 0.65725(11) 0.19318(16) 0.0291(5) Uani 1 1 d . . . . .
H14 H 0.281455 0.686562 0.174617 0.035 Uiso 1 1 calc R U . . .
C19 C 0.3063(2) 0.62218(12) 0.45707(17) 0.0346(5) Uani 1 1 d . . . . .
H19A H 0.233446 0.600514 0.427013 0.052 Uiso 1 1 calc R U . . .
H19B H 0.303115 0.652793 0.506167 0.052 Uiso 1 1 calc R U . . .
H19C H 0.364541 0.589427 0.487136 0.052 Uiso 1 1 calc R U . . .
C9 C -0.13570(19) 0.41911(12) 0.14754(18) 0.0348(5) Uani 1 1 d . . . . .
H9 H -0.206224 0.398101 0.117607 0.042 Uiso 1 1 calc R U . . .
C4 C 0.2967(2) 0.35647(12) 0.53914(17) 0.0346(5) Uani 1 1 d . . . . .
H4 H 0.353418 0.342445 0.597586 0.042 Uiso 1 1 calc R U . . .
C22 C 0.4711(2) 0.17676(12) 0.50101(19) 0.0409(6) Uani 1 1 d . . . . .
H22 H 0.485840 0.138617 0.539759 0.049 Uiso 1 1 calc R U . . .
C5 C 0.2241(2) 0.40642(13) 0.54101(18) 0.0388(6) Uani 1 1 d . . . . .
H5 H 0.230323 0.425254 0.600672 0.047 Uiso 1 1 calc R U . . .
C8 C -0.05607(19) 0.39514(12) 0.23250(17) 0.0324(5) Uani 1 1 d . . . . .
H8 H -0.072509 0.356959 0.260655 0.039 Uiso 1 1 calc R U . . .
C28 C 0.7196(2) 0.44240(14) 0.3156(2) 0.0447(6) Uani 1 1 d . . . . .
H28A H 0.787459 0.456887 0.306194 0.067 Uiso 1 1 calc R U . . .
H28B H 0.728523 0.396807 0.336751 0.067 Uiso 1 1 calc R U . . .
H28C H 0.707634 0.469661 0.364573 0.067 Uiso 1 1 calc R U . . .
C17 C 0.33415(19) 0.65923(11) 0.38068(16) 0.0285(5) Uani 1 1 d . . . . .
H17 H 0.410674 0.678420 0.413440 0.034 Uiso 1 1 calc R U . . .
C6 C 0.1431(2) 0.42871(12) 0.45636(17) 0.0336(5) Uani 1 1 d . . . . .
H6 H 0.096347 0.464250 0.457824 0.040 Uiso 1 1 calc R U . . .
C16 C 0.4540(2) 0.69975(12) 0.23093(19) 0.0391(6) Uani 1 1 d . . . . .
H16A H 0.458163 0.721469 0.290390 0.059 Uiso 1 1 calc R U . . .
H16B H 0.450826 0.732661 0.182577 0.059 Uiso 1 1 calc R U . . .
H16C H 0.520604 0.672346 0.243995 0.059 Uiso 1 1 calc R U . . .
C32 C 0.2639(2) 0.41572(13) 0.12269(19) 0.0443(6) Uani 1 1 d . . . . .
H32A H 0.270531 0.372463 0.152149 0.067 Uiso 1 1 calc R U . . .
H32B H 0.205194 0.414798 0.058010 0.067 Uiso 1 1 calc R U . . .
H32C H 0.244105 0.447789 0.162175 0.067 Uiso 1 1 calc R U . . .
C18 C 0.2523(2) 0.71643(12) 0.34319(19) 0.0402(6) Uani 1 1 d . . . . .
H18A H 0.273717 0.742137 0.297667 0.060 Uiso 1 1 calc R U . . .
H18B H 0.254967 0.744121 0.397273 0.060 Uiso 1 1 calc R U . . .
H18C H 0.175943 0.699584 0.310670 0.060 Uiso 1 1 calc R U . . .
C15 C 0.3451(2) 0.62096(12) 0.10345(17) 0.0387(6) Uani 1 1 d . . . . .
H15A H 0.410773 0.592356 0.119911 0.058 Uiso 1 1 calc R U . . .
H15B H 0.345896 0.652489 0.054589 0.058 Uiso 1 1 calc R U . . .
H15C H 0.276453 0.594698 0.078137 0.058 Uiso 1 1 calc R U . . .
C23 C 0.5269(2) 0.18832(11) 0.43980(19) 0.0379(6) Uani 1 1 d . . . . .
H23 H 0.578117 0.156553 0.434429 0.045 Uiso 1 1 calc R U . . .
C29 C 0.6231(3) 0.51167(15) 0.1688(3) 0.0558(8) Uani 1 1 d . . . . .
H29A H 0.620477 0.548898 0.208935 0.084 Uiso 1 1 calc R U . . .
H29B H 0.559050 0.513733 0.107335 0.084 Uiso 1 1 calc R U . . .
H29C H 0.693178 0.513073 0.157109 0.084 Uiso 1 1 calc R U . . .
C31 C 0.4054(3) 0.38711(14) 0.05071(19) 0.0526(8) Uani 1 1 d . . . . .
H31A H 0.473770 0.401975 0.042620 0.079 Uiso 1 1 calc R U . . .
H31B H 0.343473 0.385348 -0.012213 0.079 Uiso 1 1 calc R U . . .
H31C H 0.417881 0.343565 0.079798 0.079 Uiso 1 1 calc R U . . .
C33 C 0.0469(2) 0.30123(15) 0.59592(18) 0.0642(10) Uani 0.860(4) 1 d DG U P A 1
C34 C 0.1293(3) 0.25328(14) 0.6262(2) 0.0715(11) Uani 0.860(4) 1 d DG U P A 1
H34 H 0.126902 0.217436 0.585389 0.086 Uiso 0.860(4) 1 calc R U P A 1
C35 C 0.2151(2) 0.25779(15) 0.7164(2) 0.0783(12) Uani 0.860(4) 1 d G U P A 1
H35 H 0.271437 0.225023 0.737090 0.094 Uiso 0.860(4) 1 calc R U P A 1
C36 C 0.2186(3) 0.31024(18) 0.77614(19) 0.0820(13) Uani 0.860(4) 1 d G U P A 1
H36 H 0.277266 0.313322 0.837730 0.098 Uiso 0.860(4) 1 calc R U P A 1
C37 C 0.1362(3) 0.35819(16) 0.7458(2) 0.0784(12) Uani 0.860(4) 1 d G U P A 1
H37 H 0.138560 0.394035 0.786670 0.094 Uiso 0.860(4) 1 calc R U P A 1
C38 C 0.0503(3) 0.35368(13) 0.6557(2) 0.0717(11) Uani 0.860(4) 1 d DG U P A 1
H38 H -0.005976 0.386448 0.634969 0.086 Uiso 0.860(4) 1 calc R U P A 1
C39 C -0.0436(4) 0.2976(3) 0.4976(4) 0.0992(18) Uani 0.860(4) 1 d D U P A 1
H39A H -0.016307 0.272730 0.454942 0.149 Uiso 0.860(4) 1 calc R U P A 1
H39B H -0.063828 0.341794 0.472052 0.149 Uiso 0.860(4) 1 calc R U P A 1
H39C H -0.109695 0.275936 0.501517 0.149 Uiso 0.860(4) 1 calc R U P A 1
H H 0.544(2) 0.5139(14) 0.436(2) 0.048(8) Uiso 1 1 d . . . . .
C33A C 0.1678(14) 0.2948(10) 0.7158(12) 0.071(2) Uani 0.140(4) 1 d DG U P A 2
C38A C 0.1242(17) 0.2627(9) 0.6278(15) 0.067(3) Uani 0.140(4) 1 d G U P A 2
H38A H 0.155437 0.222299 0.619267 0.080 Uiso 0.140(4) 1 calc R U P A 2
C37A C 0.0349(17) 0.2898(10) 0.5522(12) 0.071(3) Uani 0.140(4) 1 d G U P A 2
H37A H 0.005150 0.267916 0.492073 0.085 Uiso 0.140(4) 1 calc R U P A 2
C36A C -0.0108(14) 0.3490(10) 0.5647(12) 0.075(3) Uani 0.140(4) 1 d G U P A 2
H36A H -0.071781 0.367478 0.513039 0.090 Uiso 0.140(4) 1 calc R U P A 2
C35A C 0.0328(19) 0.3810(9) 0.6527(16) 0.076(3) Uani 0.140(4) 1 d G U P A 2
H35A H 0.001576 0.421424 0.661199 0.091 Uiso 0.140(4) 1 calc R U P A 2
C34A C 0.1221(18) 0.3539(10) 0.7282(12) 0.072(3) Uani 0.140(4) 1 d G U P A 2
H34A H 0.151864 0.375808 0.788395 0.087 Uiso 0.140(4) 1 calc R U P A 2
C39A C 0.260(2) 0.2621(16) 0.796(2) 0.092(6) Uani 0.140(4) 1 d D U P A 2
H39D H 0.273314 0.218726 0.774765 0.138 Uiso 0.140(4) 1 calc R U P A 2
H39E H 0.238388 0.257939 0.851538 0.138 Uiso 0.140(4) 1 calc R U P A 2
H39F H 0.328537 0.288277 0.813129 0.138 Uiso 0.140(4) 1 calc R U P A 2

loop_
_atom_site_aniso_label
_atom_site_aniso_U_11
_atom_site_aniso_U_22
_atom_site_aniso_U_33
_atom_site_aniso_U_23
_atom_site_aniso_U_13
_atom_site_aniso_U_12
La1 0.02334(7) 0.02023(6) 0.02046(6) 0.00034(4) 0.00626(5) -0.00306(4)
Ni1 0.02547(14) 0.01939(13) 0.02124(13) 0.00090(10) 0.00796(11) -0.00036(10)
P1 0.0265(3) 0.0192(2) 0.0228(3) 0.0020(2) 0.0052(2) -0.0010(2)
P2 0.0350(3) 0.0213(2) 0.0215(3) 0.0011(2) 0.0123(2) 0.0005(2)
N2 0.0330(10) 0.0210(8) 0.0267(9) 0.0021(7) 0.0119(8) -0.0008(7)
N1 0.0271(9) 0.0240(9) 0.0292(9) 0.0016(7) 0.0054(8) -0.0042(7)
C20 0.0279(11) 0.0253(10) 0.0265(11) 0.0027(8) 0.0033(9) -0.0038(9)
C25 0.0312(11) 0.0193(9) 0.0230(10) 0.0014(8) 0.0024(9) -0.0036(8)
C26 0.0393(13) 0.0222(10) 0.0260(11) 0.0026(8) 0.0137(10) 0.0028(9)
C2 0.0286(11) 0.0256(10) 0.0271(11) -0.0001(8) 0.0068(9) -0.0082(9)
C3 0.0283(11) 0.0263(11) 0.0307(11) 0.0056(9) 0.0096(9) -0.0072(9)
C30 0.0517(15) 0.0261(11) 0.0211(10) 0.0013(9) 0.0074(10) 0.0016(10)
C11 0.0298(12) 0.0284(11) 0.0344(12) 0.0013(9) 0.0035(10) 0.0000(9)
C13 0.0301(11) 0.0245(10) 0.0288(11) 0.0022(9) 0.0034(9) -0.0016(9)
C21 0.0344(12) 0.0297(11) 0.0340(12) 0.0084(10) 0.0069(10) -0.0078(10)
C1 0.0252(10) 0.0294(11) 0.0296(11) 0.0009(9) 0.0090(9) -0.0082(9)
C7 0.0240(10) 0.0281(11) 0.0307(11) -0.0015(9) 0.0103(9) 0.0001(8)
C12 0.0261(11) 0.0241(10) 0.0305(11) -0.0025(9) 0.0086(9) -0.0008(8)
C27 0.0457(14) 0.0328(12) 0.0376(13) 0.0012(10) 0.0265(12) 0.0033(10)
C10 0.0278(11) 0.0356(12) 0.0330(12) -0.0027(10) 0.0025(10) 0.0037(10)
C24 0.0388(13) 0.0239(10) 0.0325(12) 0.0012(9) 0.0099(10) 0.0002(9)
C14 0.0329(12) 0.0251(10) 0.0263(11) 0.0072(8) 0.0077(9) 0.0029(9)
C19 0.0418(13) 0.0319(12) 0.0288(12) 0.0016(9) 0.0119(10) 0.0049(10)
C9 0.0226(11) 0.0389(13) 0.0387(13) -0.0083(10) 0.0067(10) -0.0048(9)
C4 0.0385(13) 0.0371(13) 0.0264(11) 0.0058(9) 0.0101(10) -0.0085(10)
C22 0.0443(14) 0.0268(12) 0.0437(14) 0.0149(10) 0.0075(12) -0.0015(10)
C5 0.0461(14) 0.0453(14) 0.0286(12) -0.0015(10) 0.0180(11) -0.0086(12)
C8 0.0268(11) 0.0324(12) 0.0386(13) -0.0035(10) 0.0129(10) -0.0052(9)
C28 0.0388(14) 0.0494(16) 0.0513(16) -0.0019(12) 0.0230(13) 0.0011(12)
C17 0.0308(11) 0.0243(10) 0.0280(11) -0.0003(8) 0.0082(9) 0.0001(9)
C6 0.0354(12) 0.0342(12) 0.0354(12) 0.0004(10) 0.0180(10) -0.0031(10)
C16 0.0423(14) 0.0339(13) 0.0387(13) 0.0067(10) 0.0126(11) -0.0067(11)
C32 0.0496(16) 0.0370(13) 0.0331(13) -0.0056(11) 0.0003(12) -0.0087(12)
C18 0.0495(15) 0.0303(12) 0.0387(13) 0.0041(10) 0.0141(12) 0.0113(11)
C15 0.0489(15) 0.0385(13) 0.0273(12) 0.0045(10) 0.0128(11) 0.0010(11)
C23 0.0401(13) 0.0247(11) 0.0417(14) 0.0049(10) 0.0072(11) 0.0042(10)
C29 0.0588(19) 0.0481(17) 0.078(2) 0.0212(15) 0.0453(17) 0.0047(14)
C31 0.083(2) 0.0449(15) 0.0269(13) -0.0048(11) 0.0177(14) 0.0055(15)
C33 0.069(2) 0.069(2) 0.071(2) -0.0024(19) 0.045(2) -0.0204(18)
C34 0.076(2) 0.064(2) 0.092(3) -0.014(2) 0.052(2) -0.019(2)
C35 0.069(3) 0.083(3) 0.093(3) 0.002(2) 0.041(2) -0.004(2)
C36 0.080(3) 0.098(3) 0.076(3) -0.011(3) 0.038(2) -0.021(3)
C37 0.092(3) 0.078(3) 0.090(3) -0.019(2) 0.062(2) -0.024(2)
C38 0.080(2) 0.067(2) 0.092(3) -0.004(2) 0.060(2) -0.013(2)
C39 0.081(3) 0.132(5) 0.084(3) 0.018(3) 0.030(3) -0.020(3)
C33A 0.075(4) 0.074(4) 0.085(4) -0.008(4) 0.055(4) -0.018(4)
C38A 0.070(5) 0.069(5) 0.084(5) -0.009(5) 0.054(4) -0.014(5)
C37A 0.073(5) 0.074(5) 0.086(5) -0.004(5) 0.054(4) -0.017(4)
C36A 0.078(5) 0.078(5) 0.087(5) -0.003(5) 0.052(5) -0.019(5)
C35A 0.083(5) 0.078(5) 0.089(5) -0.011(5) 0.057(4) -0.019(5)
C34A 0.082(5) 0.077(5) 0.084(5) -0.014(5) 0.062(4) -0.019(5)
C39A 0.089(10) 0.094(11) 0.104(11) -0.006(10) 0.050(9) -0.015(10)

loop_
_atom_type_symbol
_atom_type_description
_atom_type_scat_dispersion_real
_atom_type_scat_dispersion_imag
_atom_type_scat_source
C C 0.0033 0.0016 'International Tables Vol C Tables 4.2.6.8 and 6.1.1.4'
H H 0.0000 0.0000 'International Tables Vol C Tables 4.2.6.8 and 6.1.1.4'
La La -0.2871 2.4523 'International Tables Vol C Tables 4.2.6.8 and 6.1.1.4'
N N 0.0061 0.0033 'International Tables Vol C Tables 4.2.6.8 and 6.1.1.4'
Ni Ni 0.3393 1.1124 'International Tables Vol C Tables 4.2.6.8 and 6.1.1.4'
P P 0.1023 0.0942 'International Tables Vol C Tables 4.2.6.8 and 6.1.1.4'

loop_
_geom_angle_atom_site_label_1
_geom_angle_atom_site_label_2
_geom_angle_atom_site_label_3
_geom_angle
_geom_angle_site_symmetry_1
_geom_angle_site_symmetry_3
_geom_angle_publ_flag
La1 La1 H 30.6(7) 3_666 . ?
Ni1 La1 La1 63.837(7) . 3_666 ?
Ni1 La1 P1 39.635(12) . . ?
Ni1 La1 P2 39.707(11) . . ?
Ni1 La1 N1 87.59(4) . . ?
Ni1 La1 C2 145.64(5) . . ?
Ni1 La1 C3 151.23(5) . . ?
Ni1 La1 C1 145.71(4) . . ?
Ni1 La1 H 34.9(6) . . ?
P1 La1 La1 80.489(10) . 3_666 ?
P1 La1 P2 69.549(13) . . ?
P1 La1 H 63.8(6) . . ?
P2 La1 La1 89.717(11) . 3_666 ?
P2 La1 H 60.4(7) . . ?
N2 La1 La1 104.44(4) . 3_666 ?
N2 La1 Ni1 90.17(4) . . ?
N2 La1 P1 122.18(4) . . ?
N2 La1 P2 53.17(4) . . ?
N2 La1 N1 118.13(6) . . ?
N2 La1 C2 67.56(6) . . ?
N2 La1 C3 61.21(6) . . ?
N2 La1 C1 93.96(6) . . ?
N2 La1 H 91.5(7) . . ?
N1 La1 La1 128.63(4) . 3_666 ?
N1 La1 P1 53.50(4) . . ?
N1 La1 P2 93.58(5) . . ?
N1 La1 C2 81.10(6) . . ?
N1 La1 C3 107.77(6) . . ?
N1 La1 C1 60.58(6) . . ?
N1 La1 H 117.3(7) . . ?
C2 La1 La1 144.95(4) . 3_666 ?
C2 La1 P1 133.52(4) . . ?
C2 La1 P2 108.50(5) . . ?
C2 La1 C3 27.75(6) . . ?
C2 La1 C1 27.31(6) . . ?
C2 La1 H 157.7(7) . . ?
C3 La1 La1 117.62(4) . 3_666 ?
C3 La1 P1 161.10(4) . . ?
C3 La1 P2 113.36(5) . . ?
C3 La1 C1 48.48(6) . . ?
C3 La1 H 134.6(7) . . ?
C1 La1 La1 145.95(4) . 3_666 ?
C1 La1 P1 113.59(4) . . ?
C1 La1 P2 123.97(5) . . ?
C1 La1 H 174.5(7) . . ?
La1 Ni1 H 76.0(11) . . ?
P1 Ni1 La1 93.624(18) . . ?
P1 Ni1 P2 126.15(2) . . ?
P1 Ni1 H 121.3(11) . . ?
P2 Ni1 La1 93.723(18) . . ?
P2 Ni1 H 112.2(11) . . ?
Ni1 P1 La1 46.741(13) . . ?
C13 P1 La1 75.76(7) . . ?
C13 P1 Ni1 111.54(7) . . ?
C13 P1 C14 101.71(10) . . ?
C13 P1 C17 102.86(11) . . ?
C14 P1 La1 156.52(8) . . ?
C14 P1 Ni1 116.93(8) . . ?
C14 P1 C17 101.80(10) . . ?
C17 P1 La1 101.49(7) . . ?
C17 P1 Ni1 119.64(7) . . ?
Ni1 P2 La1 46.570(13) . . ?
C26 P2 La1 74.84(7) . . ?
C26 P2 Ni1 115.09(7) . . ?
C26 P2 C30 101.83(11) . . ?
C26 P2 C27 100.97(11) . . ?
C30 P2 La1 109.51(9) . . ?
C30 P2 Ni1 119.86(8) . . ?
C27 P2 La1 146.61(9) . . ?
C27 P2 Ni1 112.93(8) . . ?
C27 P2 C30 103.79(12) . . ?
C25 N2 La1 126.75(15) . . ?
C25 N2 C26 112.40(18) . . ?
C26 N2 La1 118.49(13) . . ?
C13 N1 La1 117.10(13) . . ?
C12 N1 La1 127.99(14) . . ?
C12 N1 C13 112.76(18) . . ?
C25 C20 C3 118.68(19) . . ?
C21 C20 C25 120.6(2) . . ?
C21 C20 C3 120.6(2) . . ?
N2 C25 C20 119.1(2) . . ?
N2 C25 C24 124.5(2) . . ?
C24 C25 C20 116.4(2) . . ?
P2 C26 H26A 109.1 . . ?
P2 C26 H26B 109.1 . . ?
N2 C26 P2 112.31(15) . . ?
N2 C26 H26A 109.1 . . ?
N2 C26 H26B 109.1 . . ?
H26A C26 H26B 107.9 . . ?
La1 C2 H2 111.8 . . ?
C3 C2 La1 79.32(12) . . ?
C3 C2 H2 119.1 . . ?
C1 C2 La1 79.88(12) . . ?
C1 C2 H2 119.1 . . ?
C1 C2 C3 121.8(2) . . ?
C20 C3 La1 106.54(13) . . ?
C2 C3 La1 72.93(12) . . ?
C2 C3 C20 120.8(2) . . ?
C4 C3 La1 85.70(13) . . ?
C4 C3 C20 121.3(2) . . ?
C4 C3 C2 117.8(2) . . ?
P2 C30 H30 106.9 . . ?
C32 C30 P2 109.34(17) . . ?
C32 C30 H30 106.9 . . ?
C32 C30 C31 110.4(2) . . ?
C31 C30 P2 115.96(19) . . ?
C31 C30 H30 106.9 . . ?
C12 C11 H11 119.2 . . ?
C10 C11 H11 119.2 . . ?
C10 C11 C12 121.7(2) . . ?
P1 C13 H13A 109.0 . . ?
P1 C13 H13B 109.0 . . ?
N1 C13 P1 112.78(15) . . ?
N1 C13 H13A 109.0 . . ?
N1 C13 H13B 109.0 . . ?
H13A C13 H13B 107.8 . . ?
C20 C21 H21 119.2 . . ?
C22 C21 C20 121.5(2) . . ?
C22 C21 H21 119.2 . . ?
C2 C1 La1 72.81(12) . . ?
C2 C1 C7 121.2(2) . . ?
C2 C1 C6 118.5(2) . . ?
C7 C1 La1 109.06(13) . . ?
C6 C1 La1 84.83(13) . . ?
C6 C1 C7 120.2(2) . . ?
C12 C7 C1 117.99(19) . . ?
C8 C7 C1 120.4(2) . . ?
C8 C7 C12 121.6(2) . . ?
N1 C12 C11 125.3(2) . . ?
N1 C12 C7 119.33(19) . . ?
C11 C12 C7 115.3(2) . . ?
P2 C27 H27 108.3 . . ?
C28 C27 P2 111.55(17) . . ?
C28 C27 H27 108.3 . . ?
C29 C27 P2 109.44(18) . . ?
C29 C27 H27 108.3 . . ?
C29 C27 C28 110.9(2) . . ?
C11 C10 H10 119.0 . . ?
C9 C10 C11 121.9(2) . . ?
C9 C10 H10 119.0 . . ?
C25 C24 H24 119.4 . . ?
C23 C24 C25 121.3(2) . . ?
C23 C24 H24 119.4 . . ?
P1 C14 H14 108.2 . . ?
C16 C14 P1 110.52(15) . . ?
C16 C14 H14 108.2 . . ?
C15 C14 P1 112.35(16) . . ?
C15 C14 H14 108.2 . . ?
C15 C14 C16 109.4(2) . . ?
H19A C19 H19B 109.5 . . ?
H19A C19 H19C 109.5 . . ?
H19B C19 H19C 109.5 . . ?
C17 C19 H19A 109.5 . . ?
C17 C19 H19B 109.5 . . ?
C17 C19 H19C 109.5 . . ?
C10 C9 H9 121.1 . . ?
C10 C9 C8 117.9(2) . . ?
C8 C9 H9 121.1 . . ?
C3 C4 H4 119.4 . . ?
C3 C4 C5 121.1(2) . . ?
C5 C4 H4 119.4 . . ?
C21 C22 H22 120.9 . . ?
C23 C22 C21 118.2(2) . . ?
C23 C22 H22 120.9 . . ?
C4 C5 H5 119.9 . . ?
C6 C5 C4 120.2(2) . . ?
C6 C5 H5 119.9 . . ?
C7 C8 C9 121.5(2) . . ?
C7 C8 H8 119.2 . . ?
C9 C8 H8 119.2 . . ?
C27 C28 H28A 109.5 . . ?
C27 C28 H28B 109.5 . . ?
C27 C28 H28C 109.5 . . ?
H28A C28 H28B 109.5 . . ?
H28A C28 H28C 109.5 . . ?
H28B C28 H28C 109.5 . . ?
P1 C17 H17 106.9 . . ?
C19 C17 P1 109.64(15) . . ?
C19 C17 H17 106.9 . . ?
C19 C17 C18 109.5(2) . . ?
C18 C17 P1 116.36(16) . . ?
C18 C17 H17 106.9 . . ?
C1 C6 H6 119.8 . . ?
C5 C6 C1 120.4(2) . . ?
C5 C6 H6 119.8 . . ?
C14 C16 H16A 109.5 . . ?
C14 C16 H16B 109.5 . . ?
C14 C16 H16C 109.5 . . ?
H16A C16 H16B 109.5 . . ?
H16A C16 H16C 109.5 . . ?
H16B C16 H16C 109.5 . . ?
C30 C32 H32A 109.5 . . ?
C30 C32 H32B 109.5 . . ?
C30 C32 H32C 109.5 . . ?
H32A C32 H32B 109.5 . . ?
H32A C32 H32C 109.5 . . ?
H32B C32 H32C 109.5 . . ?
C17 C18 H18A 109.5 . . ?
C17 C18 H18B 109.5 . . ?
C17 C18 H18C 109.5 . . ?
H18A C18 H18B 109.5 . . ?
H18A C18 H18C 109.5 . . ?
H18B C18 H18C 109.5 . . ?
C14 C15 H15A 109.5 . . ?
C14 C15 H15B 109.5 . . ?
C14 C15 H15C 109.5 . . ?
H15A C15 H15B 109.5 . . ?
H15A C15 H15C 109.5 . . ?
H15B C15 H15C 109.5 . . ?
C24 C23 H23 119.2 . . ?
C22 C23 C24 121.7(2) . . ?
C22 C23 H23 119.2 . . ?
C27 C29 H29A 109.5 . . ?
C27 C29 H29B 109.5 . . ?
C27 C29 H29C 109.5 . . ?
H29A C29 H29B 109.5 . . ?
H29A C29 H29C 109.5 . . ?
H29B C29 H29C 109.5 . . ?
C30 C31 H31A 109.5 . . ?
C30 C31 H31B 109.5 . . ?
C30 C31 H31C 109.5 . . ?
H31A C31 H31B 109.5 . . ?
H31A C31 H31C 109.5 . . ?
H31B C31 H31C 109.5 . . ?
C34 C33 C38 120.0 . . ?
C34 C33 C39 120.1(3) . . ?
C38 C33 C39 119.9(3) . . ?
C33 C34 H34 120.0 . . ?
C35 C34 C33 120.0 . . ?
C35 C34 H34 120.0 . . ?
C34 C35 H35 120.0 . . ?
C34 C35 C36 120.0 . . ?
C36 C35 H35 120.0 . . ?
C35 C36 H36 120.0 . . ?
C37 C36 C35 120.0 . . ?
C37 C36 H36 120.0 . . ?
C36 C37 H37 120.0 . . ?
C38 C37 C36 120.0 . . ?
C38 C37 H37 120.0 . . ?
C33 C38 H38 120.0 . . ?
C37 C38 C33 120.0 . . ?
C37 C38 H38 120.0 . . ?
C33 C39 H39A 109.5 . . ?
C33 C39 H39B 109.5 . . ?
C33 C39 H39C 109.5 . . ?
H39A C39 H39B 109.5 . . ?
H39A C39 H39C 109.5 . . ?
H39B C39 H39C 109.5 . . ?
C38A C33A C34A 120.0 . . ?
C38A C33A C39A 118(2) . . ?
C34A C33A C39A 122(2) . . ?
C33A C38A H38A 120.0 . . ?
C37A C38A C33A 120.0 . . ?
C37A C38A H38A 120.0 . . ?
C38A C37A H37A 120.0 . . ?
C38A C37A C36A 120.0 . . ?
C36A C37A H37A 120.0 . . ?
C37A C36A H36A 120.0 . . ?
C35A C36A C37A 120.0 . . ?
C35A C36A H36A 120.0 . . ?
C36A C35A H35A 120.0 . . ?
C36A C35A C34A 120.0 . . ?
C34A C35A H35A 120.0 . . ?
C33A C34A H34A 120.0 . . ?
C35A C34A C33A 120.0 . . ?
C35A C34A H34A 120.0 . . ?
C33A C39A H39D 109.5 . . ?
C33A C39A H39E 109.5 . . ?
C33A C39A H39F 109.5 . . ?
H39D C39A H39E 109.5 . . ?
H39D C39A H39F 109.5 . . ?
H39E C39A H39F 109.5 . . ?

loop_
_geom_bond_atom_site_label_1
_geom_bond_atom_site_label_2
_geom_bond_distance
_geom_bond_site_symmetry_2
_geom_bond_publ_flag
La1 La1 4.2081(3) 3_666 ?
La1 Ni1 2.4778(3) . ?
La1 P1 3.3955(5) . ?
La1 P2 3.4047(6) . ?
La1 N2 2.4775(18) . ?
La1 N1 2.5211(18) . ?
La1 C2 2.899(2) . ?
La1 C3 2.980(2) . ?
La1 C1 2.987(2) . ?
La1 H 2.57(3) . ?
Ni1 P1 2.1703(6) . ?
Ni1 P2 2.1797(6) . ?
Ni1 H 1.52(3) . ?
P1 C13 1.856(2) . ?
P1 C14 1.858(2) . ?
P1 C17 1.861(2) . ?
P2 C26 1.852(2) . ?
P2 C30 1.864(2) . ?
P2 C27 1.856(3) . ?
N2 C25 1.388(3) . ?
N2 C26 1.460(3) . ?
N1 C13 1.466(3) . ?
N1 C12 1.382(3) . ?
C20 C25 1.424(3) . ?
C20 C3 1.477(3) . ?
C20 C21 1.392(3) . ?
C25 C24 1.412(3) . ?
C26 H26A 0.9900 . ?
C26 H26B 0.9900 . ?
C2 H2 0.9500 . ?
C2 C3 1.412(3) . ?
C2 C1 1.392(3) . ?
C3 C4 1.390(3) . ?
C30 H30 1.0000 . ?
C30 C32 1.526(4) . ?
C30 C31 1.527(4) . ?
C11 H11 0.9500 . ?
C11 C12 1.415(3) . ?
C11 C10 1.384(3) . ?
C13 H13A 0.9900 . ?
C13 H13B 0.9900 . ?
C21 H21 0.9500 . ?
C21 C22 1.388(4) . ?
C1 C7 1.488(3) . ?
C1 C6 1.403(3) . ?
C7 C12 1.429(3) . ?
C7 C8 1.380(3) . ?
C27 H27 1.0000 . ?
C27 C28 1.535(4) . ?
C27 C29 1.523(4) . ?
C10 H10 0.9500 . ?
C10 C9 1.377(4) . ?
C24 H24 0.9500 . ?
C24 C23 1.386(3) . ?
C14 H14 1.0000 . ?
C14 C16 1.530(3) . ?
C14 C15 1.524(3) . ?
C19 H19A 0.9800 . ?
C19 H19B 0.9800 . ?
C19 H19C 0.9800 . ?
C19 C17 1.525(3) . ?
C9 H9 0.9500 . ?
C9 C8 1.390(3) . ?
C4 H4 0.9500 . ?
C4 C5 1.392(4) . ?
C22 H22 0.9500 . ?
C22 C23 1.381(4) . ?
C5 H5 0.9500 . ?
C5 C6 1.383(4) . ?
C8 H8 0.9500 . ?
C28 H28A 0.9800 . ?
C28 H28B 0.9800 . ?
C28 H28C 0.9800 . ?
C17 H17 1.0000 . ?
C17 C18 1.534(3) . ?
C6 H6 0.9500 . ?
C16 H16A 0.9800 . ?
C16 H16B 0.9800 . ?
C16 H16C 0.9800 . ?
C32 H32A 0.9800 . ?
C32 H32B 0.9800 . ?
C32 H32C 0.9800 . ?
C18 H18A 0.9800 . ?
C18 H18B 0.9800 . ?
C18 H18C 0.9800 . ?
C15 H15A 0.9800 . ?
C15 H15B 0.9800 . ?
C15 H15C 0.9800 . ?
C23 H23 0.9500 . ?
C29 H29A 0.9800 . ?
C29 H29B 0.9800 . ?
C29 H29C 0.9800 . ?
C31 H31A 0.9800 . ?
C31 H31B 0.9800 . ?
C31 H31C 0.9800 . ?
C33 C34 1.3900 . ?
C33 C38 1.3900 . ?
C33 C39 1.497(5) . ?
C34 H34 0.9500 . ?
C34 C35 1.3900 . ?
C35 H35 0.9500 . ?
C35 C36 1.3900 . ?
C36 H36 0.9500 . ?
C36 C37 1.3900 . ?
C37 H37 0.9500 . ?
C37 C38 1.3900 . ?
C38 H38 0.9500 . ?
C39 H39A 0.9800 . ?
C39 H39B 0.9800 . ?
C39 H39C 0.9800 . ?
C33A C38A 1.3900 . ?
C33A C34A 1.3900 . ?
C33A C39A 1.489(10) . ?
C38A H38A 0.9500 . ?
C38A C37A 1.3900 . ?
C37A H37A 0.9500 . ?
C37A C36A 1.3900 . ?
C36A H36A 0.9500 . ?
C36A C35A 1.3900 . ?
C35A H35A 0.9500 . ?
C35A C34A 1.3900 . ?
C34A H34A 0.9500 . ?
C39A H39D 0.9800 . ?
C39A H39E 0.9800 . ?
C39A H39F 0.9800 . ?

loop_
_geom_torsion_atom_site_label_1
_geom_torsion_atom_site_label_2
_geom_torsion_atom_site_label_3
_geom_torsion_atom_site_label_4
_geom_torsion
_geom_torsion_site_symmetry_1
_geom_torsion_site_symmetry_2
_geom_torsion_site_symmetry_3
_geom_torsion_site_symmetry_4
_geom_torsion_publ_flag
La1 P1 C13 N1 7.26(15) . . . . ?
La1 P1 C14 C16 -109.8(2) . . . . ?
La1 P1 C14 C15 12.7(3) . . . . ?
La1 P1 C17 C19 -13.84(17) . . . . ?
La1 P1 C17 C18 -138.80(17) . . . . ?
La1 P2 C26 N2 8.41(14) . . . . ?
La1 P2 C30 C32 -15.01(18) . . . . ?
La1 P2 C30 C31 -140.60(19) . . . . ?
La1 P2 C27 C28 16.3(3) . . . . ?
La1 P2 C27 C29 -106.9(2) . . . . ?
La1 N2 C25 C20 21.1(3) . . . . ?
La1 N2 C25 C24 -156.14(17) . . . . ?
La1 N2 C26 P2 -12.7(2) . . . . ?
La1 N1 C13 P1 -10.7(2) . . . . ?
La1 N1 C12 C11 -158.71(18) . . . . ?
La1 N1 C12 C7 19.7(3) . . . . ?
La1 C2 C3 C20 -99.43(19) . . . . ?
La1 C2 C3 C4 75.51(19) . . . . ?
La1 C2 C1 C7 102.26(19) . . . . ?
La1 C2 C1 C6 -74.00(19) . . . . ?
La1 C3 C4 C5 66.2(2) . . . . ?
La1 C1 C7 C12 -16.4(2) . . . . ?
La1 C1 C7 C8 162.91(17) . . . . ?
La1 C1 C6 C5 -67.8(2) . . . . ?
Ni1 P1 C13 N1 37.91(19) . . . . ?
Ni1 P1 C14 C16 -69.30(18) . . . . ?
Ni1 P1 C14 C15 53.20(19) . . . . ?
Ni1 P1 C17 C19 -60.29(18) . . . . ?
Ni1 P1 C17 C18 174.74(15) . . . . ?
Ni1 P2 C26 N2 32.43(18) . . . . ?
Ni1 P2 C30 C32 -65.40(18) . . . . ?
Ni1 P2 C30 C31 169.01(17) . . . . ?
Ni1 P2 C27 C28 60.66(19) . . . . ?
Ni1 P2 C27 C29 -62.5(2) . . . . ?
N2 C25 C24 C23 171.6(2) . . . . ?
C20 C25 C24 C23 -5.6(3) . . . . ?
C20 C3 C4 C5 173.0(2) . . . . ?
C20 C21 C22 C23 -1.2(4) . . . . ?
C25 N2 C26 P2 -176.50(15) . . . . ?
C25 C20 C3 La1 -22.5(2) . . . . ?
C25 C20 C3 C2 57.2(3) . . . . ?
C25 C20 C3 C4 -117.6(2) . . . . ?
C25 C20 C21 C22 -4.1(4) . . . . ?
C25 C24 C23 C22 0.6(4) . . . . ?
C26 P2 C30 C32 62.91(19) . . . . ?
C26 P2 C30 C31 -62.7(2) . . . . ?
C26 P2 C27 C28 -62.77(19) . . . . ?
C26 P2 C27 C29 174.1(2) . . . . ?
C26 N2 C25 C20 -176.82(19) . . . . ?
C26 N2 C25 C24 6.0(3) . . . . ?
C2 C3 C4 C5 -2.0(3) . . . . ?
C2 C1 C7 C12 -97.4(3) . . . . ?
C2 C1 C7 C8 81.9(3) . . . . ?
C2 C1 C6 C5 -0.5(3) . . . . ?
C3 C20 C25 N2 6.5(3) . . . . ?
C3 C20 C25 C24 -176.1(2) . . . . ?
C3 C20 C21 C22 179.4(2) . . . . ?
C3 C2 C1 La1 70.62(19) . . . . ?
C3 C2 C1 C7 172.9(2) . . . . ?
C3 C2 C1 C6 -3.4(3) . . . . ?
C3 C4 C5 C6 -1.8(4) . . . . ?
C30 P2 C26 N2 -98.86(17) . . . . ?
C30 P2 C27 C28 -168.00(18) . . . . ?
C30 P2 C27 C29 68.9(2) . . . . ?
C11 C10 C9 C8 0.2(4) . . . . ?
C13 P1 C14 C16 168.98(17) . . . . ?
C13 P1 C14 C15 -68.52(19) . . . . ?
C13 P1 C17 C19 63.98(18) . . . . ?
C13 P1 C17 C18 -61.0(2) . . . . ?
C13 N1 C12 C11 3.9(3) . . . . ?
C13 N1 C12 C7 -177.7(2) . . . . ?
C21 C20 C25 N2 -170.1(2) . . . . ?
C21 C20 C25 C24 7.4(3) . . . . ?
C21 C20 C3 La1 154.05(18) . . . . ?
C21 C20 C3 C2 -126.3(2) . . . . ?
C21 C20 C3 C4 58.9(3) . . . . ?
C21 C22 C23 C24 3.0(4) . . . . ?
C1 C2 C3 La1 -70.91(19) . . . . ?
C1 C2 C3 C20 -170.3(2) . . . . ?
C1 C2 C3 C4 4.6(3) . . . . ?
C1 C7 C12 N1 2.1(3) . . . . ?
C1 C7 C12 C11 -179.3(2) . . . . ?
C1 C7 C8 C9 179.4(2) . . . . ?
C7 C1 C6 C5 -176.8(2) . . . . ?
C12 N1 C13 P1 -175.36(16) . . . . ?
C12 C11 C10 C9 -0.1(4) . . . . ?
C12 C7 C8 C9 -1.3(4) . . . . ?
C27 P2 C26 N2 154.36(16) . . . . ?
C27 P2 C30 C32 167.48(17) . . . . ?
C27 P2 C30 C31 41.9(2) . . . . ?
C10 C11 C12 N1 177.8(2) . . . . ?
C10 C11 C12 C7 -0.7(3) . . . . ?
C10 C9 C8 C7 0.4(4) . . . . ?
C14 P1 C13 N1 163.30(17) . . . . ?
C14 P1 C17 C19 169.07(16) . . . . ?
C14 P1 C17 C18 44.1(2) . . . . ?
C4 C5 C6 C1 3.1(4) . . . . ?
C8 C7 C12 N1 -177.2(2) . . . . ?
C8 C7 C12 C11 1.4(3) . . . . ?
C17 P1 C13 N1 -91.54(18) . . . . ?
C17 P1 C14 C16 62.98(19) . . . . ?
C17 P1 C14 C15 -174.52(18) . . . . ?
C6 C1 C7 C12 78.8(3) . . . . ?
C6 C1 C7 C8 -101.9(3) . . . . ?
C33 C34 C35 C36 0.0 . . . . ?
C34 C33 C38 C37 0.0 . . . . ?
C34 C35 C36 C37 0.0 . . . . ?
C35 C36 C37 C38 0.0 . . . . ?
C36 C37 C38 C33 0.0 . . . . ?
C38 C33 C34 C35 0.0 . . . . ?
C39 C33 C34 C35 178.0(3) . . . . ?
C39 C33 C38 C37 -178.0(3) . . . . ?
C33A C38A C37A C36A 0.0 . . . . ?
C38A C33A C34A C35A 0.0 . . . . ?
C38A C37A C36A C35A 0.0 . . . . ?
C37A C36A C35A C34A 0.0 . . . . ?
C36A C35A C34A C33A 0.0 . . . . ?
C34A C33A C38A C37A 0.0 . . . . ?
C39A C33A C38A C37A 177.2(16) . . . . ?
C39A C33A C34A C35A -177.1(17) . . . . ?
